data_7050849
loop_
_publ_author_name
'Nassimbeni, Luigi R.'
'Su, Hong'

_publ_section_title
;
 Inclusion compounds of binaphthol with volatile guests: structures,
 selectivity and kinetics of desolvation
;
_journal_issue 8
_journal_name_full 'New Journal of Chemistry'
_journal_page_first 989
_journal_paper_doi 10.1039/b201255n
_journal_volume 26
_journal_year 2002
_chemical_formula_moiety ' C20 H14 O2.1.5(C4 H9 O N)'
_chemical_formula_sum 'C26 H27.5 N1.5 O3.5'
_chemical_formula_weight 417.00
_chemical_name_common 'Binaphthol morpholine'
_chemical_name_systematic
; 
2,2'-dihydroxy-1,1'-binaphthyl morpholine clathrate   
;
_space_group_IT_number 14
_symmetry_cell_setting monoclinic
_symmetry_space_group_name_Hall '-P 2ybc'
_symmetry_space_group_name_H-M 'P 1 21/c 1'
_atom_sites_solution_hydrogens geom
_atom_sites_solution_primary direct
_atom_sites_solution_secondary difmap
_audit_creation_method SHELXL-97
_cell_angle_alpha 90.00
_cell_angle_beta 112.98(3)
_cell_angle_gamma 90.00
_cell_formula_units_Z 4
_cell_length_a 9.139(2)
_cell_length_b 27.672(6)
_cell_length_c 9.204(2)
_cell_measurement_temperature 173(2)
_cell_volume 2142.9(9)
_computing_cell_refinement 'DENZO-SMN (Otwinowski & Minor, 1997)'
_computing_data_collection 'COLLECT (2000)'
_computing_data_reduction 'DENZO-SMN (Otwinowski & Minor, 1997)'
_computing_molecular_graphics 'X-seed (Barbour, 1999)'
_computing_publication_material 'SHELXL-97 (Sheldrick, 1997)'
_computing_structure_refinement 'SHELXL-97 (Sheldrick, 1997)'
_computing_structure_solution 'SHELXS-97 (Sheldrick, 1990)'
_diffrn_ambient_temperature 173(2)
_diffrn_measured_fraction_theta_full 0.932
_diffrn_measured_fraction_theta_max 0.932
_diffrn_measurement_device_type 'Nonius Kappa CCD diffractometer'
_diffrn_measurement_method '1\% \f scans and \w scans'
_diffrn_radiation_monochromator graphite
_diffrn_radiation_source 'fine-focus sealed tube'
_diffrn_radiation_type MoK\a
_diffrn_radiation_wavelength 0.71069
_diffrn_reflns_av_R_equivalents 0.0344
_diffrn_reflns_av_sigmaI/netI 0.0822
_diffrn_reflns_limit_h_max 10
_diffrn_reflns_limit_h_min 0
_diffrn_reflns_limit_k_max 32
_diffrn_reflns_limit_k_min -32
_diffrn_reflns_limit_l_max 9
_diffrn_reflns_limit_l_min -11
_diffrn_reflns_number 5847
_diffrn_reflns_theta_full 25.58
_diffrn_reflns_theta_max 25.58
_diffrn_reflns_theta_min 2.53
_exptl_absorpt_coefficient_mu 0.086
_exptl_crystal_colour colourless
_exptl_crystal_density_diffrn 1.292
_exptl_crystal_description Prism
_exptl_crystal_F_000 888
_exptl_crystal_size_max 0.30
_exptl_crystal_size_mid 0.25
_exptl_crystal_size_min 0.20
_refine_diff_density_max 0.472
_refine_diff_density_min -0.347
_refine_diff_density_rms 0.051
_refine_ls_extinction_coef 0.011(3)
_refine_ls_extinction_expression Fc^*^=kFc[1+0.001xFc^2^\l^3^/sin(2\q)]^-1/4^
_refine_ls_extinction_method SHELXL
_refine_ls_goodness_of_fit_ref 1.053
_refine_ls_hydrogen_treatment mixed
_refine_ls_matrix_type full
_refine_ls_number_parameters 344
_refine_ls_number_reflns 3759
_refine_ls_number_restraints 5
_refine_ls_restrained_S_all 1.053
_refine_ls_R_factor_all 0.1705
_refine_ls_R_factor_gt 0.0919
_refine_ls_shift/su_max 0.003
_refine_ls_shift/su_mean 0.000
_refine_ls_structure_factor_coef Fsqd
_refine_ls_weighting_details 'calc w=1/[\s^2^(Fo^2^)+(0.0951P)^2^+2.1504P] where P=(Fo^2^+2Fc^2^)/3'
_refine_ls_weighting_scheme calc
_refine_ls_wR_factor_gt 0.2156
_refine_ls_wR_factor_ref 0.2555
_reflns_number_gt 1985
_reflns_number_total 3759
_reflns_threshold_expression >2sigma(I)
_cod_data_source_file b201255n.txt
_cod_data_source_block binap1.5mop
_cod_depositor_comments
;
The following automatic conversions were performed:
'_symmetry_cell_setting' value 'Monoclinic' changed to 'monoclinic'
according to '/home/saulius/struct/CIF-dictionaries/cif_core.dic'
dictionary named 'cif_core.dic' version 2.4.1 from 2010-06-29.

Automatic conversion script
Id: cif_fix_enum 1527 2010-12-29 10:47:43Z saulius 
;
_cod_original_cell_volume 2143.0(8)
_cod_original_sg_symbol_H-M P21/c
_cod_original_formula_sum 'C26 H27.50 N1.50 O3.50'
_cod_database_code 7050849

loop_
_symmetry_equiv_pos_as_xyz
'x, y, z'
'-x, y+1/2, -z+1/2'
'-x, -y, -z'
'x, -y-1/2, z-1/2'

loop_
_atom_site_label
_atom_site_type_symbol
_atom_site_fract_x
_atom_site_fract_y
_atom_site_fract_z
_atom_site_U_iso_or_equiv
_atom_site_adp_type
_atom_site_occupancy
_atom_site_symmetry_multiplicity
_atom_site_calc_flag
_atom_site_refinement_flags
_atom_site_disorder_assembly
_atom_site_disorder_group
O1 O 0.6131(4) 0.20503(15) -0.0390(6) 0.1135(16) Uani 1 1 d D . .
O2 O 0.6231(4) 0.08031(11) 0.1814(4) 0.0735(10) Uani 1 1 d D . .
C11 C 0.5035(5) 0.10956(18) -0.0796(6) 0.0713(15) Uani 1 1 d . . .
O1GB O 0.8619(4) 0.02430(12) 0.3923(4) 0.0658(10) Uani 0.50 1 d PD A 1
C9 C 0.2846(5) 0.13909(16) 0.0036(6) 0.0652(13) Uani 1 1 d . . .
C13 C 0.6760(5) 0.03889(17) -0.0237(6) 0.0696(14) Uani 1 1 d . . .
H13 H 0.7418 0.0163 0.0511 0.084 Uiso 1 1 calc R . .
C12 C 0.6013(5) 0.07665(17) 0.0260(6) 0.0616(13) Uani 1 1 d . . .
C1 C 0.4244(5) 0.14889(18) -0.0253(6) 0.0729(15) Uani 1 1 d . . .
C6 C 0.0067(5) 0.12101(17) 0.0566(6) 0.0705(14) Uani 1 1 d . . .
H6 H -0.0874 0.1147 0.0739 0.085 Uiso 1 1 calc R . .
C19 C 0.4780(5) 0.1050(2) -0.2429(7) 0.0788(17) Uani 1 1 d . . .
C7 C 0.0815(5) 0.08359(17) 0.0101(6) 0.0657(13) Uani 1 1 d . . .
H7 H 0.0378 0.0519 -0.0042 0.079 Uiso 1 1 calc R . .
C20 C 0.5564(5) 0.0674(2) -0.2926(6) 0.0766(16) Uani 1 1 d . . .
C10 C 0.2090(5) 0.17675(16) 0.0526(7) 0.0771(16) Uani 1 1 d . . .
C14 C 0.6535(5) 0.03484(18) -0.1788(6) 0.0714(14) Uani 1 1 d . . .
H14 H 0.7046 0.0095 -0.2104 0.086 Uiso 1 1 calc R . .
C2 C 0.4817(5) 0.1953(2) -0.0080(7) 0.0916(19) Uani 1 1 d . . .
C8 C 0.2177(5) 0.09220(16) -0.0151(5) 0.0609(12) Uani 1 1 d . . .
H2B H 0.2678 0.0663 -0.0456 0.073 Uiso 1 1 calc R . .
C5 C 0.0679(5) 0.16598(17) 0.0770(7) 0.0787(15) Uani 1 1 d . . .
H5 H 0.0157 0.1911 0.1084 0.094 Uiso 1 1 calc R . .
C18 C 0.3734(5) 0.1362(2) -0.3587(7) 0.095(2) Uani 1 1 d . . .
H18 H 0.3201 0.1614 -0.3290 0.114 Uiso 1 1 calc R . .
C15 C 0.5302(6) 0.0640(2) -0.4531(7) 0.0895(18) Uani 1 1 d . . .
H15 H 0.5830 0.0395 -0.4868 0.107 Uiso 1 1 calc R . .
C17 C 0.3491(7) 0.1298(3) -0.5155(9) 0.122(3) Uani 1 1 d . . .
H17 H 0.2746 0.1498 -0.5932 0.146 Uiso 1 1 calc R . .
C2GB C 1.0191(5) 0.04040(19) 0.4185(6) 0.0816(16) Uani 1 1 d . . .
H2G1 H 1.0212 0.0762 0.4182 0.098 Uiso 1 1 calc R A 1
H2G2 H 1.0478 0.0289 0.3313 0.098 Uiso 1 1 calc R A 1
C3 C 0.4047(6) 0.2325(2) 0.0407(9) 0.113(2) Uani 1 1 d . . .
H3 H 0.4459 0.2645 0.0529 0.136 Uiso 1 1 calc R . .
C4 C 0.2728(6) 0.22338(19) 0.0703(8) 0.106(2) Uani 1 1 d . . .
H4 H 0.2235 0.2489 0.1034 0.127 Uiso 1 1 calc R . .
C16 C 0.4301(8) 0.0952(3) -0.5618(8) 0.112(3) Uani 1 1 d . . .
H16 H 0.4164 0.0931 -0.6693 0.135 Uiso 1 1 calc R . .
C6GB C 0.8607(7) -0.0222(3) 0.4275(12) 0.177(5) Uani 1 1 d . . .
H6G1 H 0.8738 -0.0411 0.3420 0.213 Uiso 1 1 calc R A 1
H6G2 H 0.7539 -0.0299 0.4250 0.213 Uiso 1 1 calc R A 1
N4GA N 0.9981(13) 0.3468(5) 0.0519(14) 0.065(3) Uani 0.537(10) 1 d P B 1
C2GA C 0.8325(19) 0.2851(7) -0.106(2) 0.059(4) Uani 0.537(10) 1 d P B 1
H2A1 H 0.7850 0.2750 -0.2180 0.070 Uiso 0.537(10) 1 calc PR B 1
H2A2 H 0.8998 0.2582 -0.0450 0.070 Uiso 0.537(10) 1 calc PR B 1
C6GA C 0.784(2) 0.3154(7) 0.1104(18) 0.072(5) Uani 0.537(10) 1 d P B 1
H6A1 H 0.6999 0.3252 0.1470 0.086 Uiso 0.537(10) 1 calc PR B 1
H6A2 H 0.8523 0.2912 0.1857 0.086 Uiso 0.537(10) 1 calc PR B 1
O1GA O 0.7073(9) 0.2924(4) -0.0525(12) 0.085(3) Uani 0.537(10) 1 d PD B 1
C3GA C 0.9340(14) 0.3269(4) -0.0930(19) 0.068(3) Uani 0.537(10) 1 d P B 1
H3A1 H 1.0212 0.3171 -0.1251 0.082 Uiso 0.537(10) 1 calc PR B 1
H3A2 H 0.8708 0.3519 -0.1683 0.082 Uiso 0.537(10) 1 calc PR B 1
C5GA C 0.8787(13) 0.3572(4) 0.1089(13) 0.079(3) Uani 0.537(10) 1 d P B 1
H5A2 H 0.8079 0.3826 0.0419 0.095 Uiso 0.537(10) 1 calc PR B 1
H5A1 H 0.9292 0.3702 0.2174 0.095 Uiso 0.537(10) 1 calc PR B 1
C5A C 0.9645(12) 0.3095(4) 0.1522(14) 0.081(5) Uani 0.463(10) 1 d P B 2
H5A3 H 1.0589 0.3207 0.2436 0.097 Uiso 0.463(10) 1 calc PR B 2
H5A4 H 0.9581 0.2740 0.1616 0.097 Uiso 0.463(10) 1 calc PR B 2
O1A O 0.6883(15) 0.3120(4) 0.0355(18) 0.088(4) Uani 0.463(10) 1 d PD B 2
N4A N 0.9880(16) 0.3189(6) 0.024(2) 0.062(3) Uani 0.463(10) 1 d P B 2
C2A C 0.6920(19) 0.3247(6) -0.1190(15) 0.097(6) Uani 0.463(10) 1 d P B 2
H2A3 H 0.6924 0.3603 -0.1312 0.117 Uiso 0.463(10) 1 calc PR B 2
H2A4 H 0.5977 0.3114 -0.2059 0.117 Uiso 0.463(10) 1 calc PR B 2
C6A C 0.827(2) 0.3304(6) 0.164(2) 0.068(5) Uani 0.463(10) 1 d P B 2
H6A3 H 0.8315 0.3660 0.1571 0.081 Uiso 0.463(10) 1 calc PR B 2
H6A4 H 0.8226 0.3218 0.2663 0.081 Uiso 0.463(10) 1 calc PR B 2
C3A C 0.846(4) 0.3025(10) -0.122(4) 0.123(12) Uani 0.463(10) 1 d P B 2
H3A3 H 0.8381 0.2669 -0.1228 0.147 Uiso 0.463(10) 1 calc PR B 2
H3A4 H 0.8596 0.3129 -0.2184 0.147 Uiso 0.463(10) 1 calc PR B 2
H2 H 0.703(5) 0.0571(15) 0.240(5) 0.112(19) Uiso 1 1 d D . .
H1 H 0.633(6) 0.2399(7) -0.025(6) 0.12(2) Uiso 1 1 d D . .
N4GB N 0.8619(4) 0.02430(12) 0.3923(4) 0.0658(10) Uani 0.50 1 d P A 2

loop_
_atom_site_aniso_label
_atom_site_aniso_U_11
_atom_site_aniso_U_22
_atom_site_aniso_U_33
_atom_site_aniso_U_23
_atom_site_aniso_U_13
_atom_site_aniso_U_12
O1 0.054(2) 0.105(3) 0.179(4) 0.062(3) 0.043(2) -0.012(2)
O2 0.059(2) 0.069(2) 0.080(3) 0.0295(18) 0.0146(17) 0.0126(16)
C11 0.033(2) 0.082(3) 0.094(4) 0.053(3) 0.020(2) 0.002(2)
O1GB 0.0476(19) 0.074(2) 0.068(2) 0.0276(18) 0.0140(16) 0.0130(16)
C9 0.043(2) 0.058(3) 0.090(3) 0.043(2) 0.020(2) 0.009(2)
C13 0.050(3) 0.058(3) 0.081(4) 0.029(3) 0.004(2) 0.000(2)
C12 0.040(2) 0.064(3) 0.074(3) 0.033(3) 0.014(2) 0.000(2)
C1 0.038(2) 0.074(3) 0.101(4) 0.049(3) 0.021(2) 0.009(2)
C6 0.053(3) 0.067(3) 0.096(4) 0.022(3) 0.035(3) -0.001(2)
C19 0.035(2) 0.099(4) 0.098(4) 0.063(3) 0.022(3) -0.002(3)
C7 0.055(3) 0.059(3) 0.085(3) 0.019(2) 0.030(2) -0.005(2)
C20 0.040(2) 0.097(4) 0.079(4) 0.040(3) 0.008(3) -0.017(3)
C10 0.043(2) 0.052(3) 0.128(4) 0.039(3) 0.024(3) 0.009(2)
C14 0.052(3) 0.074(3) 0.075(4) 0.016(3) 0.011(2) -0.015(2)
C2 0.043(3) 0.076(4) 0.145(5) 0.061(3) 0.025(3) 0.001(3)
C8 0.050(2) 0.058(3) 0.076(3) 0.021(2) 0.025(2) 0.001(2)
C5 0.056(3) 0.056(3) 0.127(4) 0.023(3) 0.039(3) 0.010(2)
C18 0.050(3) 0.131(5) 0.101(5) 0.079(4) 0.027(3) 0.005(3)
C15 0.055(3) 0.119(5) 0.082(4) 0.034(4) 0.013(3) -0.028(3)
C17 0.047(3) 0.191(8) 0.106(6) 0.103(5) 0.007(3) -0.013(4)
C2GB 0.060(3) 0.077(3) 0.101(4) 0.048(3) 0.024(3) 0.003(3)
C3 0.057(3) 0.057(3) 0.209(7) 0.057(4) 0.033(4) 0.002(3)
C4 0.052(3) 0.058(3) 0.200(7) 0.039(4) 0.040(4) 0.009(3)
C16 0.060(4) 0.172(7) 0.087(4) 0.061(5) 0.009(3) -0.035(4)
C6GB 0.062(4) 0.139(6) 0.254(10) 0.133(7) -0.021(5) -0.027(4)
N4GA 0.052(5) 0.078(7) 0.070(7) -0.013(6) 0.031(4) -0.030(6)
C2GA 0.062(7) 0.072(10) 0.048(7) -0.005(5) 0.028(6) -0.012(6)
C6GA 0.062(10) 0.108(13) 0.047(11) -0.028(7) 0.024(8) -0.042(9)
O1GA 0.077(5) 0.092(7) 0.095(6) -0.039(6) 0.042(5) -0.029(4)
C3GA 0.059(7) 0.069(8) 0.091(10) 0.002(7) 0.046(7) -0.014(5)
C5GA 0.102(8) 0.061(7) 0.083(7) -0.005(5) 0.046(6) -0.025(6)
C5A 0.054(7) 0.087(9) 0.073(9) -0.021(7) -0.006(6) 0.005(6)
O1A 0.092(8) 0.063(6) 0.118(11) -0.002(7) 0.050(8) -0.016(6)
N4A 0.046(6) 0.087(10) 0.070(9) 0.002(9) 0.041(6) -0.009(8)
C2A 0.136(13) 0.073(9) 0.062(8) 0.039(7) 0.015(8) -0.003(9)
C6A 0.083(12) 0.058(10) 0.047(10) -0.012(7) 0.009(9) -0.017(8)
C3A 0.21(3) 0.11(2) 0.124(18) -0.033(14) 0.15(2) -0.055(18)
N4GB 0.0476(19) 0.074(2) 0.068(2) 0.0276(18) 0.0140(16) 0.0130(16)

loop_
_atom_type_symbol
_atom_type_description
_atom_type_scat_dispersion_real
_atom_type_scat_dispersion_imag
_atom_type_scat_source
C C 0.0033 0.0016 'International Tables Vol C Tables 4.2.6.8 and 6.1.1.4'
H H 0.0000 0.0000 'International Tables Vol C Tables 4.2.6.8 and 6.1.1.4'
O O 0.0106 0.0060 'International Tables Vol C Tables 4.2.6.8 and 6.1.1.4'
N N 0.0061 0.0033 'International Tables Vol C Tables 4.2.6.8 and 6.1.1.4'

loop_
_geom_angle_atom_site_label_1
_geom_angle_atom_site_label_2
_geom_angle_atom_site_label_3
_geom_angle
_geom_angle_site_symmetry_1
_geom_angle_site_symmetry_3
_geom_angle_publ_flag
C2 O1 H1 108(3) . . ?
C12 O2 H2 108(3) . . ?
C12 C11 C19 118.5(5) . . ?
C12 C11 C1 120.7(5) . . ?
C19 C11 C1 120.8(4) . . ?
C6GB O1GB C2GB 111.3(4) . . ?
C8 C9 C10 118.1(4) . . ?
C8 C9 C1 121.8(5) . . ?
C10 C9 C1 120.1(4) . . ?
C14 C13 C12 120.2(4) . . ?
C14 C13 H13 119.9 . . ?
C12 C13 H13 119.9 . . ?
O2 C12 C11 118.5(5) . . ?
O2 C12 C13 120.0(4) . . ?
C11 C12 C13 121.5(5) . . ?
C2 C1 C9 119.0(5) . . ?
C2 C1 C11 120.5(4) . . ?
C9 C1 C11 120.5(4) . . ?
C5 C6 C7 120.1(4) . . ?
C5 C6 H6 120.0 . . ?
C7 C6 H6 120.0 . . ?
C18 C19 C11 121.5(6) . . ?
C18 C19 C20 118.5(6) . . ?
C11 C19 C20 120.0(4) . . ?
C8 C7 C6 120.5(4) . . ?
C8 C7 H7 119.8 . . ?
C6 C7 H7 119.8 . . ?
C14 C20 C15 122.7(6) . . ?
C14 C20 C19 118.5(5) . . ?
C15 C20 C19 118.9(5) . . ?
C4 C10 C9 118.8(4) . . ?
C4 C10 C5 122.5(5) . . ?
C9 C10 C5 118.7(4) . . ?
C13 C14 C20 121.4(5) . . ?
C13 C14 H14 119.3 . . ?
C20 C14 H14 119.3 . . ?
O1 C2 C1 119.2(6) . . ?
O1 C2 C3 120.6(5) . . ?
C1 C2 C3 120.2(5) . . ?
C7 C8 C9 121.0(4) . . ?
C7 C8 H2B 119.5 . . ?
C9 C8 H2B 119.5 . . ?
C6 C5 C10 121.6(5) . . ?
C6 C5 H5 119.2 . . ?
C10 C5 H5 119.2 . . ?
C17 C18 C19 119.7(6) . . ?
C17 C18 H18 120.2 . . ?
C19 C18 H18 120.2 . . ?
C16 C15 C20 121.1(7) . . ?
C16 C15 H15 119.4 . . ?
C20 C15 H15 119.4 . . ?
C16 C17 C18 121.7(6) . . ?
C16 C17 H17 119.1 . . ?
C18 C17 H17 119.1 . . ?
O1GB C2GB C6GB 111.8(4) . 3_756 ?
O1GB C2GB H2G1 109.3 . . ?
C6GB C2GB H2G1 109.3 3_756 . ?
O1GB C2GB H2G2 109.3 . . ?
C6GB C2GB H2G2 109.3 3_756 . ?
H2G1 C2GB H2G2 107.9 . . ?
C4 C3 C2 121.2(5) . . ?
C4 C3 H3 119.4 . . ?
C2 C3 H3 119.4 . . ?
C3 C4 C10 120.7(6) . . ?
C3 C4 H4 119.7 . . ?
C10 C4 H4 119.7 . . ?
C15 C16 C17 120.0(7) . . ?
C15 C16 H16 120.0 . . ?
C17 C16 H16 120.0 . . ?
O1GB C6GB C2GB 118.8(6) . 3_756 ?
O1GB C6GB H6G1 107.6 . . ?
C2GB C6GB H6G1 107.6 3_756 . ?
O1GB C6GB H6G2 107.6 . . ?
C2GB C6GB H6G2 107.6 3_756 . ?
H6G1 C6GB H6G2 107.0 . . ?
C3GA N4GA C5GA 110.5(9) . . ?
O1GA C2GA C3GA 115.5(15) . . ?
O1GA C2GA H2A1 108.4 . . ?
C3GA C2GA H2A1 108.4 . . ?
O1GA C2GA H2A2 108.4 . . ?
C3GA C2GA H2A2 108.4 . . ?
H2A1 C2GA H2A2 107.5 . . ?
C5GA C6GA O1GA 111.8(10) . . ?
C5GA C6GA H6A1 109.3 . . ?
O1GA C6GA H6A1 109.3 . . ?
C5GA C6GA H6A2 109.3 . . ?
O1GA C6GA H6A2 109.3 . . ?
H6A1 C6GA H6A2 107.9 . . ?
C2GA O1GA C6GA 106.1(10) . . ?
N4GA C3GA C2GA 114.9(14) . . ?
N4GA C3GA H3A1 108.5 . . ?
C2GA C3GA H3A1 108.5 . . ?
N4GA C3GA H3A2 108.5 . . ?
C2GA C3GA H3A2 108.5 . . ?
H3A1 C3GA H3A2 107.5 . . ?
N4GA C5GA C6GA 113.0(10) . . ?
N4GA C5GA H5A2 109.0 . . ?
C6GA C5GA H5A2 109.0 . . ?
N4GA C5GA H5A1 109.0 . . ?
C6GA C5GA H5A1 109.0 . . ?
H5A2 C5GA H5A1 107.8 . . ?
N4A C5A C6A 116.7(13) . . ?
N4A C5A H5A3 108.1 . . ?
C6A C5A H5A3 108.1 . . ?
N4A C5A H5A4 108.1 . . ?
C6A C5A H5A4 108.1 . . ?
H5A3 C5A H5A4 107.3 . . ?
C6A O1A C2A 111.0(13) . . ?
C5A N4A C3A 110.5(13) . . ?
O1A C2A C3A 106.4(13) . . ?
O1A C2A H2A3 110.4 . . ?
C3A C2A H2A3 110.4 . . ?
O1A C2A H2A4 110.4 . . ?
C3A C2A H2A4 110.4 . . ?
H2A3 C2A H2A4 108.6 . . ?
C5A C6A O1A 108.4(13) . . ?
C5A C6A H6A3 110.0 . . ?
O1A C6A H6A3 110.0 . . ?
C5A C6A H6A4 110.0 . . ?
O1A C6A H6A4 110.0 . . ?
H6A3 C6A H6A4 108.4 . . ?
N4A C3A C2A 109.8(17) . . ?
N4A C3A H3A3 109.7 . . ?
C2A C3A H3A3 109.7 . . ?
N4A C3A H3A4 109.7 . . ?
C2A C3A H3A4 109.7 . . ?
H3A3 C3A H3A4 108.2 . . ?

loop_
_geom_bond_atom_site_label_1
_geom_bond_atom_site_label_2
_geom_bond_distance
_geom_bond_site_symmetry_2
_geom_bond_publ_flag
O1 C2 1.365(6) . ?
O1 H1 0.982(14) . ?
O2 C12 1.369(6) . ?
O2 H2 0.966(16) . ?
C11 C12 1.376(6) . ?
C11 C19 1.434(7) . ?
C11 C1 1.496(7) . ?
O1GB C6GB 1.329(7) . ?
O1GB C2GB 1.432(5) . ?
C9 C8 1.416(6) . ?
C9 C10 1.418(7) . ?
C9 C1 1.428(6) . ?
C13 C14 1.365(7) . ?
C13 C12 1.418(7) . ?
C13 H13 0.9500 . ?
C1 C2 1.373(7) . ?
C6 C5 1.347(6) . ?
C6 C7 1.397(6) . ?
C6 H6 0.9500 . ?
C19 C18 1.414(6) . ?
C19 C20 1.436(8) . ?
C7 C8 1.373(6) . ?
C7 H7 0.9500 . ?
C20 C14 1.403(6) . ?
C20 C15 1.405(7) . ?
C10 C4 1.399(7) . ?
C10 C5 1.424(6) . ?
C14 H14 0.9500 . ?
C2 C3 1.416(8) . ?
C8 H2B 0.9500 . ?
C5 H5 0.9500 . ?
C18 C17 1.383(9) . ?
C18 H18 0.9500 . ?
C15 C16 1.369(8) . ?
C15 H15 0.9500 . ?
C17 C16 1.374(10) . ?
C17 H17 0.9500 . ?
C2GB C6GB 1.500(8) 3_756 ?
C2GB H2G1 0.9900 . ?
C2GB H2G2 0.9900 . ?
C3 C4 1.359(7) . ?
C3 H3 0.9500 . ?
C4 H4 0.9500 . ?
C16 H16 0.9500 . ?
C6GB C2GB 1.500(8) 3_756 ?
C6GB H6G1 0.9900 . ?
C6GB H6G2 0.9900 . ?
N4GA C3GA 1.35(2) . ?
N4GA C5GA 1.413(15) . ?
C2GA O1GA 1.43(2) . ?
C2GA C3GA 1.46(2) . ?
C2GA H2A1 0.9900 . ?
C2GA H2A2 0.9900 . ?
C6GA C5GA 1.449(17) . ?
C6GA O1GA 1.523(15) . ?
C6GA H6A1 0.9900 . ?
C6GA H6A2 0.9900 . ?
C3GA H3A1 0.9900 . ?
C3GA H3A2 0.9900 . ?
C5GA H5A2 0.9900 . ?
C5GA H5A1 0.9900 . ?
C5A N4A 1.309(18) . ?
C5A C6A 1.42(2) . ?
C5A H5A3 0.9900 . ?
C5A H5A4 0.9900 . ?
O1A C6A 1.448(16) . ?
O1A C2A 1.478(19) . ?
N4A C3A 1.52(3) . ?
C2A C3A 1.54(3) . ?
C2A H2A3 0.9900 . ?
C2A H2A4 0.9900 . ?
C6A H6A3 0.9900 . ?
C6A H6A4 0.9900 . ?
C3A H3A3 0.9900 . ?
C3A H3A4 0.9900 . ?

loop_
_geom_hbond_atom_site_label_D
_geom_hbond_atom_site_label_H
_geom_hbond_atom_site_label_A
_geom_hbond_distance_DH
_geom_hbond_distance_HA
_geom_hbond_distance_DA
_geom_hbond_angle_DHA
_geom_hbond_site_symmetry_A
O1 H1 O1GA 0.982(14) 1.663(18) 2.586(9) 155(4) .
O1 H1 O1A 0.982(14) 2.078(16) 3.055(12) 173(4) .
O2 H2 O1GB 0.966(16) 1.817(16) 2.762(4) 165(4) .
O2 H2 N4GB 0.966(16) 1.817(16) 2.762(4) 165(4) .

loop_
_geom_torsion_atom_site_label_1
_geom_torsion_atom_site_label_2
_geom_torsion_atom_site_label_3
_geom_torsion_atom_site_label_4
_geom_torsion
_geom_torsion_site_symmetry_1
_geom_torsion_site_symmetry_2
_geom_torsion_site_symmetry_3
_geom_torsion_site_symmetry_4
_geom_torsion_publ_flag
C19 C11 C12 O2 -178.6(4) . . . . ?
C1 C11 C12 O2 0.8(6) . . . . ?
C19 C11 C12 C13 -0.1(6) . . . . ?
C1 C11 C12 C13 179.4(4) . . . . ?
C14 C13 C12 O2 179.4(4) . . . . ?
C14 C13 C12 C11 0.9(6) . . . . ?
C8 C9 C1 C2 178.8(4) . . . . ?
C10 C9 C1 C2 -1.3(7) . . . . ?
C8 C9 C1 C11 1.1(7) . . . . ?
C10 C9 C1 C11 -179.0(4) . . . . ?
C12 C11 C1 C2 102.8(5) . . . . ?
C19 C11 C1 C2 -77.7(6) . . . . ?
C12 C11 C1 C9 -79.5(6) . . . . ?
C19 C11 C1 C9 99.9(5) . . . . ?
C12 C11 C19 C18 177.1(4) . . . . ?
C1 C11 C19 C18 -2.4(6) . . . . ?
C12 C11 C19 C20 -1.3(6) . . . . ?
C1 C11 C19 C20 179.3(4) . . . . ?
C5 C6 C7 C8 0.0(7) . . . . ?
C18 C19 C20 C14 -176.6(4) . . . . ?
C11 C19 C20 C14 1.8(6) . . . . ?
C18 C19 C20 C15 2.0(6) . . . . ?
C11 C19 C20 C15 -179.6(4) . . . . ?
C8 C9 C10 C4 -179.5(5) . . . . ?
C1 C9 C10 C4 0.6(7) . . . . ?
C8 C9 C10 C5 -1.4(7) . . . . ?
C1 C9 C10 C5 178.6(4) . . . . ?
C12 C13 C14 C20 -0.3(6) . . . . ?
C15 C20 C14 C13 -179.6(4) . . . . ?
C19 C20 C14 C13 -1.0(6) . . . . ?
C9 C1 C2 O1 -178.5(4) . . . . ?
C11 C1 C2 O1 -0.8(8) . . . . ?
C9 C1 C2 C3 1.2(8) . . . . ?
C11 C1 C2 C3 178.9(5) . . . . ?
C6 C7 C8 C9 -0.7(7) . . . . ?
C10 C9 C8 C7 1.4(6) . . . . ?
C1 C9 C8 C7 -178.7(4) . . . . ?
C7 C6 C5 C10 -0.1(8) . . . . ?
C4 C10 C5 C6 178.8(5) . . . . ?
C9 C10 C5 C6 0.9(8) . . . . ?
C11 C19 C18 C17 -178.4(4) . . . . ?
C20 C19 C18 C17 0.0(7) . . . . ?
C14 C20 C15 C16 177.5(4) . . . . ?
C19 C20 C15 C16 -1.1(7) . . . . ?
C19 C18 C17 C16 -3.2(8) . . . . ?
C6GB O1GB C2GB C6GB -44.5(11) . . . 3_756 ?
O1 C2 C3 C4 179.3(5) . . . . ?
C1 C2 C3 C4 -0.4(9) . . . . ?
C2 C3 C4 C10 -0.3(10) . . . . ?
C9 C10 C4 C3 0.2(9) . . . . ?
C5 C10 C4 C3 -177.7(5) . . . . ?
C20 C15 C16 C17 -2.1(8) . . . . ?
C18 C17 C16 C15 4.3(9) . . . . ?
C2GB O1GB C6GB C2GB 47.9(11) . . . 3_756 ?
C3GA C2GA O1GA C6GA -49.5(16) . . . . ?
C5GA C6GA O1GA C2GA 51.5(17) . . . . ?
C5GA N4GA C3GA C2GA -52.8(16) . . . . ?
O1GA C2GA C3GA N4GA 53.8(17) . . . . ?
C3GA N4GA C5GA C6GA 55.9(15) . . . . ?
O1GA C6GA C5GA N4GA -56.6(17) . . . . ?
C6A C5A N4A C3A -58(2) . . . . ?
C6A O1A C2A C3A 58.8(18) . . . . ?
N4A C5A C6A O1A 61.2(19) . . . . ?
C2A O1A C6A C5A -60.2(17) . . . . ?
C5A N4A C3A C2A 53(2) . . . . ?
O1A C2A C3A N4A -54(2) . . . . ?
